data_7043043
loop_
_publ_author_name
'Liu, Xiangyu'
'Ma, Xiaohui'
'Cen, Peipei'
'Wu, Yuewei'
'Zhang, Chengcheng'
'Shi, Quan'
'Song, Weiming'
'Xie, Gang'
'Chen, Sanping'

_publ_section_title
;
 Substituent effect of phenylacetic acid coligands perturbed structures
 and magnetic properties observed in two triple-bridged azido-Cu(II) chain
 compounds with ferromagnetic ordering and slow magnetic relaxation
;
_journal_name_full 'Dalton Trans.'
_journal_paper_doi 10.1039/C7DT01338H
_journal_year 2017
_chemical_formula_moiety 'C10 H12 Cu F N3 O3'
_chemical_formula_sum 'C10 H12 Cu F N3 O3'
_chemical_formula_weight 304.77
_space_group_crystal_system monoclinic
_space_group_IT_number 4
_space_group_name_Hall 'P 2yb'
_space_group_name_H-M_alt 'P 1 21 1'
_symmetry_space_group_name_Hall 'P 2yb'
_symmetry_space_group_name_H-M 'P 1 21 1'
_atom_sites_solution_hydrogens mixed
_audit_creation_method SHELXL-2014/7
_audit_update_record
;
2017-05-17 deposited with the CCDC.
2017-05-18 downloaded from the CCDC.
;
_cell_angle_alpha 90
_cell_angle_beta 104.307(3)
_cell_angle_gamma 90
_cell_formula_units_Z 2
_cell_length_a 7.5623(9)
_cell_length_b 6.3355(6)
_cell_length_c 13.6245(15)
_cell_measurement_reflns_used 1817
_cell_measurement_temperature 173(2)
_cell_measurement_theta_max 25.72
_cell_measurement_theta_min 2.83
_cell_volume 632.52(12)
_computing_cell_refinement APEX3
_computing_data_collection 'APEX3 (Bruker, 2016)'
_computing_data_reduction APEX3
_computing_molecular_graphics 'Bruker SHELXTL'
_computing_publication_material 'Bruker SHELXTL'
_computing_structure_refinement 'SHELXL-2014/7 (Sheldrick, 2014)'
_computing_structure_solution 'SHELXS-2013/1 (Bruker, 2013)'
_diffrn_ambient_temperature 173(2)
_diffrn_measured_fraction_theta_full 0.997
_diffrn_measured_fraction_theta_max 0.991
_diffrn_measurement_device_type 'PHOTON 100 CMOS detector'
_diffrn_measurement_method 'omega scan'
_diffrn_radiation_type MoK\a
_diffrn_radiation_wavelength 0.71073
_diffrn_reflns_av_R_equivalents 0.0361
_diffrn_reflns_av_unetI/netI 0.0794
_diffrn_reflns_Laue_measured_fraction_full 0.997
_diffrn_reflns_Laue_measured_fraction_max 0.991
_diffrn_reflns_limit_h_max 8
_diffrn_reflns_limit_h_min -9
_diffrn_reflns_limit_k_max 7
_diffrn_reflns_limit_k_min -7
_diffrn_reflns_limit_l_max 17
_diffrn_reflns_limit_l_min -11
_diffrn_reflns_number 4315
_diffrn_reflns_point_group_measured_fraction_full 0.998
_diffrn_reflns_point_group_measured_fraction_max 0.992
_diffrn_reflns_theta_full 25.242
_diffrn_reflns_theta_max 26.358
_diffrn_reflns_theta_min 2.826
_diffrn_source 'fine-focus sealed tube'
_exptl_absorpt_coefficient_mu 1.742
_exptl_absorpt_correction_T_max 0.7454
_exptl_absorpt_correction_T_min 0.6510
_exptl_absorpt_correction_type multi-scan
_exptl_absorpt_process_details 'SADABS (Bruker, 2014)'
_exptl_crystal_colour green
_exptl_crystal_density_diffrn 1.600
_exptl_crystal_description needle
_exptl_crystal_F_000 310
_exptl_crystal_size_max 0.270
_exptl_crystal_size_mid 0.130
_exptl_crystal_size_min 0.060
_refine_diff_density_max 0.806
_refine_diff_density_min -0.439
_refine_diff_density_rms 0.083
_refine_ls_abs_structure_details
;
 Refined as an inversion twin.
;
_refine_ls_abs_structure_Flack 0.30(5)
_refine_ls_extinction_method none
_refine_ls_goodness_of_fit_ref 1.022
_refine_ls_hydrogen_treatment mixed
_refine_ls_matrix_type full
_refine_ls_number_parameters 206
_refine_ls_number_reflns 2340
_refine_ls_number_restraints 267
_refine_ls_restrained_S_all 0.979
_refine_ls_R_factor_all 0.0788
_refine_ls_R_factor_gt 0.0424
_refine_ls_shift/su_max 0.002
_refine_ls_shift/su_mean 0.000
_refine_ls_structure_factor_coef Fsqd
_refine_ls_weighting_details 'w=1/[\s^2^(Fo^2^)+(0.0128P)^2^+0.2950P] where P=(Fo^2^+2Fc^2^)/3'
_refine_ls_weighting_scheme calc
_refine_ls_wR_factor_gt 0.0566
_refine_ls_wR_factor_ref 0.0629
_reflns_Friedel_coverage 0.828
_reflns_Friedel_fraction_full 1.000
_reflns_Friedel_fraction_max 0.993
_reflns_number_gt 1692
_reflns_number_total 2340
_reflns_threshold_expression 'I > 2\s(I)'
_cod_data_source_file c7dt01338h2.cif
_cod_data_source_block 1
_cod_database_code 7043043
_shelx_shelxl_version_number 2014/7
_shelx_space_group_comment
;
The symmetry employed for this shelxl refinement is uniquely defined
by the following loop, which should always be used as a source of
symmetry information in preference to the above space-group names.
They are only intended as comments.
;
_shelx_estimated_absorpt_t_min 0.651
_shelx_estimated_absorpt_t_max 0.903

loop_
_space_group_symop_operation_xyz
'x, y, z'
'-x, y+1/2, -z'

loop_
_atom_site_label
_atom_site_type_symbol
_atom_site_fract_x
_atom_site_fract_y
_atom_site_fract_z
_atom_site_U_iso_or_equiv
_atom_site_adp_type
_atom_site_occupancy
_atom_site_site_symmetry_order
_atom_site_calc_flag
_atom_site_refinement_flags_posn
_atom_site_refinement_flags_adp
_atom_site_refinement_flags_occupancy
_atom_site_disorder_assembly
_atom_site_disorder_group
C8 C 0.2526(6) -0.124(2) 0.3460(3) 0.0187(12) Uani 1 1 d D U . . .
C9 C 0.4054(9) -0.148(2) 0.7033(4) 0.0357(18) Uani 1 1 d . . . . .
H9A H 0.5398 -0.1527 0.7288 0.043 Uiso 1 1 calc R U . . .
H9B H 0.3553 -0.2805 0.7244 0.043 Uiso 1 1 calc R U . . .
C10 C 0.3309(11) 0.0379(12) 0.7493(5) 0.051(2) Uani 1 1 d . . . . .
H10A H 0.1972 0.0347 0.7293 0.076 Uiso 1 1 calc R U . . .
H10B H 0.3745 0.1691 0.7253 0.076 Uiso 1 1 calc R U . . .
H10C H 0.3726 0.0309 0.8233 0.076 Uiso 1 1 calc R U . . .
Cu1 Cu 0.49804(18) -0.3795(6) 0.49852(9) 0.01530(17) Uani 1 1 d . . . . .
N1 N 0.6452(5) -0.1252(18) 0.4762(3) 0.0169(9) Uani 1 1 d . . . . .
N2 N 0.8093(6) -0.1323(17) 0.5041(3) 0.0256(10) Uani 1 1 d . . . . .
N3 N 0.9636(6) -0.136(3) 0.5278(5) 0.0600(19) Uani 1 1 d . . . . .
O1 O 0.3056(9) -0.3079(8) 0.3794(4) 0.021(2) Uani 1 1 d . . . . .
O2 O 0.3079(10) 0.0478(8) 0.3847(4) 0.0217(19) Uani 1 1 d . . . . .
O3 O 0.3589(4) -0.1357(15) 0.5947(3) 0.0200(8) Uani 1 1 d D . . . .
H3A H 0.254(4) -0.153(13) 0.579(4) 0.024 Uiso 1 1 d D U . . .
C1 C 0.246(2) 0.267(3) 0.0294(12) 0.030(3) Uani 0.61(4) 1 d D U P A 1
C2 C 0.322(2) 0.073(3) 0.0508(11) 0.027(3) Uani 0.61(4) 1 d D U P A 1
H2 H 0.4111 0.0234 0.0177 0.033 Uiso 0.61(4) 1 calc R U P A 1
C3 C 0.268(2) -0.051(2) 0.1227(11) 0.026(3) Uani 0.61(4) 1 d D U P A 1
H3 H 0.3173 -0.1888 0.1365 0.031 Uiso 0.61(4) 1 calc R U P A 1
C4 C 0.144(4) 0.021(3) 0.1746(19) 0.023(2) Uani 0.61(4) 1 d D U P A 1
C5 C 0.074(6) 0.220(5) 0.151(4) 0.025(3) Uani 0.61(4) 1 d D U P A 1
H5 H -0.0107 0.2736 0.1856 0.030 Uiso 0.61(4) 1 calc R U P A 1
C6 C 0.124(3) 0.348(3) 0.0781(15) 0.029(3) Uani 0.61(4) 1 d D U P A 1
H6 H 0.0740 0.4849 0.0632 0.035 Uiso 0.61(4) 1 calc R U P A 1
F1 F 0.292(2) 0.387(4) -0.0430(11) 0.048(3) Uani 0.61(4) 1 d D U P A 1
C7 C 0.0908(18) -0.115(3) 0.2537(10) 0.018(3) Uani 0.61(4) 1 d D U P A 1
H7A H 0.0590 -0.2587 0.2267 0.021 Uiso 0.61(4) 1 calc R U P A 1
H7B H -0.0167 -0.0539 0.2726 0.021 Uiso 0.61(4) 1 calc R U P A 1
C1' C 0.232(3) 0.330(4) 0.0380(17) 0.027(3) Uiso 0.39(4) 1 d D U P A 2
C2' C 0.331(3) 0.147(4) 0.0489(19) 0.029(3) Uiso 0.39(4) 1 d D U P A 2
H2' H 0.4207 0.1248 0.0122 0.035 Uiso 0.39(4) 1 calc R U P A 2
C3' C 0.296(4) -0.005(4) 0.1155(19) 0.023(4) Uiso 0.39(4) 1 d D U P A 2
H3' H 0.3640 -0.1326 0.1259 0.028 Uiso 0.39(4) 1 calc R U P A 2
C4' C 0.161(5) 0.030(5) 0.166(3) 0.020(3) Uiso 0.39(4) 1 d D U P A 2
C5' C 0.065(10) 0.216(7) 0.152(6) 0.023(4) Uiso 0.39(4) 1 d D U P A 2
H5' H -0.0264 0.2405 0.1877 0.028 Uiso 0.39(4) 1 calc R U P A 2
C6' C 0.097(4) 0.372(5) 0.085(2) 0.027(3) Uiso 0.39(4) 1 d D U P A 2
H6' H 0.0292 0.4991 0.0739 0.033 Uiso 0.39(4) 1 calc R U P A 2
F1' F 0.269(3) 0.473(4) -0.0290(18) 0.040(5) Uani 0.39(4) 1 d D U P A 2
C7' C 0.124(3) -0.136(5) 0.2389(13) 0.019(4) Uiso 0.39(4) 1 d D U P A 2
H7'1 H 0.1353 -0.2774 0.2103 0.023 Uiso 0.39(4) 1 calc R U P A 2
H7'2 H -0.0037 -0.1204 0.2445 0.023 Uiso 0.39(4) 1 calc R U P A 2

loop_
_atom_site_aniso_label
_atom_site_aniso_U_11
_atom_site_aniso_U_22
_atom_site_aniso_U_33
_atom_site_aniso_U_23
_atom_site_aniso_U_13
_atom_site_aniso_U_12
C8 0.013(3) 0.026(3) 0.017(3) 0.012(6) 0.003(2) 0.012(6)
C9 0.034(4) 0.044(5) 0.030(4) -0.005(6) 0.009(3) 0.002(7)
C10 0.067(6) 0.057(6) 0.035(5) -0.015(4) 0.026(4) -0.007(4)
Cu1 0.0126(3) 0.0101(3) 0.0212(3) 0.0007(3) 0.0006(2) -0.0010(4)
N1 0.010(2) 0.013(2) 0.027(2) -0.005(6) 0.0040(19) -0.002(6)
N2 0.019(3) 0.009(2) 0.048(3) -0.004(6) 0.009(2) 0.001(7)
N3 0.012(3) 0.033(3) 0.131(6) 0.001(10) 0.009(3) 0.008(9)
O1 0.014(4) 0.021(5) 0.021(4) 0.000(3) -0.007(3) -0.002(3)
O2 0.027(5) 0.005(5) 0.028(4) -0.005(3) -0.001(3) -0.001(3)
O3 0.0137(19) 0.023(2) 0.022(2) -0.006(5) 0.0024(17) -0.004(5)
C1 0.027(5) 0.033(6) 0.025(5) 0.004(5) -0.001(4) -0.001(5)
C2 0.029(5) 0.029(6) 0.025(4) -0.003(5) 0.008(4) 0.004(5)
C3 0.023(5) 0.023(5) 0.028(5) 0.003(4) 0.000(4) 0.002(4)
C4 0.019(5) 0.026(4) 0.020(5) -0.003(4) -0.005(4) 0.001(4)
C5 0.026(6) 0.023(5) 0.023(5) -0.006(4) 0.002(5) 0.001(5)
C6 0.029(6) 0.023(5) 0.031(5) -0.004(5) 0.001(4) -0.001(5)
F1 0.046(5) 0.053(8) 0.046(5) 0.013(9) 0.014(3) 0.008(9)
C7 0.017(5) 0.017(5) 0.019(5) -0.001(6) 0.002(4) -0.001(6)
F1' 0.038(8) 0.035(11) 0.049(9) 0.025(8) 0.012(7) 0.006(8)

loop_
_atom_type_symbol
_atom_type_description
_atom_type_scat_dispersion_real
_atom_type_scat_dispersion_imag
_atom_type_scat_source
C C 0.0033 0.0016 'International Tables Vol C Tables 4.2.6.8 and 6.1.1.4'
H H 0.0000 0.0000 'International Tables Vol C Tables 4.2.6.8 and 6.1.1.4'
N N 0.0061 0.0033 'International Tables Vol C Tables 4.2.6.8 and 6.1.1.4'
O O 0.0106 0.0060 'International Tables Vol C Tables 4.2.6.8 and 6.1.1.4'
Cu Cu 0.3201 1.2651 'International Tables Vol C Tables 4.2.6.8 and 6.1.1.4'
F F 0.0171 0.0103 'International Tables Vol C Tables 4.2.6.8 and 6.1.1.4'

loop_
_geom_angle_atom_site_label_1
_geom_angle_atom_site_label_2
_geom_angle_atom_site_label_3
_geom_angle
_geom_angle_site_symmetry_1
_geom_angle_site_symmetry_3
O2 C8 O1 127.4(4) . .
O2 C8 C7 115.9(12) . .
O1 C8 C7 116.4(12) . .
O2 C8 C7' 121.0(14) . .
O1 C8 C7' 111.1(14) . .
O3 C9 C10 111.2(8) . .
O3 C9 H9A 109.4 . .
C10 C9 H9A 109.4 . .
O3 C9 H9B 109.4 . .
C10 C9 H9B 109.4 . .
H9A C9 H9B 108.0 . .
C9 C10 H10A 109.5 . .
C9 C10 H10B 109.5 . .
H10A C10 H10B 109.5 . .
C9 C10 H10C 109.5 . .
H10A C10 H10C 109.5 . .
H10B C10 H10C 109.5 . .
O2 Cu1 O1 179.0(4) 2_646 .
O2 Cu1 N1 90.4(3) 2_646 2_646
O1 Cu1 N1 90.0(2) . 2_646
O2 Cu1 N1 88.8(3) 2_646 .
O1 Cu1 N1 90.9(2) . .
N1 Cu1 N1 178.6(2) 2_646 .
O2 Cu1 O3 92.8(2) 2_646 .
O1 Cu1 O3 88.1(2) . .
N1 Cu1 O3 94.5(3) 2_646 .
N1 Cu1 O3 84.4(3) . .
N2 N1 Cu1 122.7(9) . 2_656
N2 N1 Cu1 119.0(9) . .
Cu1 N1 Cu1 104.83(18) 2_656 .
N3 N2 N1 178.1(9) . .
C8 O1 Cu1 127.8(5) . .
C8 O2 Cu1 131.9(5) . 2_656
C9 O3 Cu1 119.5(6) . .
C9 O3 H3A 105(4) . .
Cu1 O3 H3A 108(6) . .
C2 C1 F1 119.5(11) . .
C2 C1 C6 122.6(12) . .
F1 C1 C6 117.9(11) . .
C1 C2 C3 118.5(11) . .
C1 C2 H2 120.7 . .
C3 C2 H2 120.7 . .
C4 C3 C2 121.8(11) . .
C4 C3 H3 119.1 . .
C2 C3 H3 119.1 . .
C5 C4 C3 116.8(12) . .
C5 C4 C7 122.6(11) . .
C3 C4 C7 120.6(11) . .
C4 C5 C6 122.9(15) . .
C4 C5 H5 118.6 . .
C6 C5 H5 118.6 . .
C1 C6 C5 117.4(14) . .
C1 C6 H6 121.3 . .
C5 C6 H6 121.3 . .
C4 C7 C8 108.1(14) . .
C4 C7 H7A 110.1 . .
C8 C7 H7A 110.1 . .
C4 C7 H7B 110.1 . .
C8 C7 H7B 110.1 . .
H7A C7 H7B 108.4 . .
C6' C1' F1' 119.5(15) . .
C6' C1' C2' 124.6(18) . .
F1' C1' C2' 115.8(14) . .
C1' C2' C3' 118.1(18) . .
C1' C2' H2' 121.0 . .
C3' C2' H2' 121.0 . .
C4' C3' C2' 119.7(17) . .
C4' C3' H3' 120.1 . .
C2' C3' H3' 120.1 . .
C5' C4' C3' 119.5(17) . .
C5' C4' C7' 120.9(15) . .
C3' C4' C7' 119.5(14) . .
C4' C5' C6' 122(2) . .
C4' C5' H5' 119.1 . .
C6' C5' H5' 119.1 . .
C1' C6' C5' 116(2) . .
C1' C6' H6' 121.8 . .
C5' C6' H6' 121.8 . .
C4' C7' C8 114(2) . .
C4' C7' H7'1 108.7 . .
C8 C7' H7'1 108.7 . .
C4' C7' H7'2 108.7 . .
C8 C7' H7'2 108.7 . .
H7'1 C7' H7'2 107.6 . .

loop_
_geom_bond_atom_site_label_1
_geom_bond_atom_site_label_2
_geom_bond_distance
_geom_bond_site_symmetry_2
C8 O2 1.236(11) .
C8 O1 1.280(11) .
C8 C7 1.524(10) .
C8 C7' 1.543(16) .
C9 O3 1.436(6) .
C9 C10 1.510(11) .
C9 H9A 0.9900 .
C9 H9B 0.9900 .
C10 H10A 0.9800 .
C10 H10B 0.9800 .
C10 H10C 0.9800 .
Cu1 O2 1.935(6) 2_646
Cu1 O1 1.946(6) .
Cu1 N1 1.975(9) 2_646
Cu1 N1 2.023(10) .
Cu1 O3 2.428(7) .
N1 N2 1.205(5) .
N1 Cu1 1.975(9) 2_656
N2 N3 1.132(5) .
O2 Cu1 1.935(6) 2_656
O3 H3A 0.78(2) .
C1 C2 1.355(13) .
C1 F1 1.360(12) .
C1 C6 1.365(13) .
C2 C3 1.397(13) .
C2 H2 0.9500 .
C3 C4 1.384(13) .
C3 H3 0.9500 .
C4 C5 1.372(12) .
C4 C7 1.509(14) .
C5 C6 1.400(14) .
C5 H5 0.9500 .
C6 H6 0.9500 .
C7 H7A 0.9900 .
C7 H7B 0.9900 .
C1' C6' 1.354(16) .
C1' F1' 1.365(16) .
C1' C2' 1.369(17) .
C2' C3' 1.394(17) .
C2' H2' 0.9500 .
C3' C4' 1.386(16) .
C3' H3' 0.9500 .
C4' C5' 1.376(16) .
C4' C7' 1.516(18) .
C5' C6' 1.400(17) .
C5' H5' 0.9500 .
C6' H6' 0.9500 .
C7' H7'1 0.9900 .
C7' H7'2 0.9900 .
